data_4100582
_journal_name_full 'Journal of the American Chemical Society'
_journal_paper_doi 10.1021/ja039283w
_journal_year 2005
_chemical_formula_moiety 'C29 H26.85 Mn N5 O3, 2 (S C F3 O3), 1.45 (C H4 O), 0.55 (O H2)'
_chemical_formula_sum 'C32.45 H33.75 F6 Mn N5 O11 S2'
_chemical_formula_weight 902.85
_space_group_IT_number 2
_space_group_name_Hall '-P 1'
_space_group_name_H-M_alt 'P -1'
_symmetry_cell_setting triclinic
_symmetry_space_group_name_Hall '-P 1'
_symmetry_space_group_name_H-M 'P -1'
_cell_angle_alpha 79.955(2)
_cell_angle_beta 63.530(2)
_cell_angle_gamma 89.547(2)
_cell_formula_units_Z 2
_cell_length_a 12.3292(17)
_cell_length_b 12.7323(18)
_cell_length_c 13.4515(19)
_cell_measurement_temperature 116(2)
_cell_volume 1855.4(5)
_diffrn_ambient_temperature 116(2)
_exptl_crystal_density_diffrn 1.616
_cod_database_code 4100582

loop_
_symmetry_equiv_pos_as_xyz
'x, y, z'
'-x, -y, -z'

loop_
_atom_site_label
_atom_site_type_symbol
_atom_site_fract_x
_atom_site_fract_y
_atom_site_fract_z
_atom_site_U_iso_or_equiv
_atom_site_adp_type
_atom_site_occupancy
_atom_site_symmetry_multiplicity
_atom_site_calc_flag
_atom_site_refinement_flags
_atom_site_disorder_assembly
_atom_site_disorder_group
Mn1 Mn 0.64395(7) 0.78635(6) 0.24505(6) 0.0197(2) Uani 1 1 d . . .
S1 S 0.88988(14) 0.68489(17) -0.33171(14) 0.0583(6) Uani 1 1 d . . .
S2 S 1.23355(14) 0.72761(12) -0.07396(13) 0.0385(4) Uani 1 1 d . . .
F1 F 1.0290(4) 0.8632(3) -0.4395(4) 0.0838(14) Uani 1 1 d . . .
F2 F 0.8461(5) 0.8850(5) -0.3277(5) 0.137(2) Uani 1 1 d . . .
F3 F 0.8820(4) 0.8395(4) -0.4842(4) 0.1019(17) Uani 1 1 d . . .
F4 F 1.0073(3) 0.6689(3) -0.0144(3) 0.0484(9) Uani 1 1 d . . .
F5 F 1.1378(3) 0.5958(3) -0.1458(3) 0.0554(10) Uani 1 1 d . . .
F6 F 1.1093(3) 0.5440(3) 0.0247(3) 0.0702(12) Uani 1 1 d . . .
O1 O 0.2702(3) 0.7331(2) 0.2452(3) 0.0231(8) Uani 1 1 d . . .
O2 O 0.5364(3) 0.6650(2) 0.6258(3) 0.0222(8) Uani 1 1 d . . .
O3 O 0.8144(3) 0.8539(3) 0.1181(3) 0.0364(10) Uani 1 1 d . . .
H3A H 0.8757 0.8566 0.1298 0.044 Uiso 1 1 d R . .
H3B1 H 0.8318 0.8811 0.0506 0.044 Uiso 0.45 1 d PR A 1
H3B2 H 0.8322 0.8561 0.0497 0.044 Uiso 0.40 1 d PR B 2
O4 O 0.9662(3) 0.6382(4) -0.4248(4) 0.0612(13) Uani 1 1 d . . .
O5 O 0.9334(4) 0.6829(5) -0.2479(4) 0.100(2) Uani 1 1 d U . .
O6 O 0.7616(3) 0.6616(5) -0.2880(3) 0.0835(19) Uani 1 1 d . . .
O7 O 1.1977(4) 0.7527(4) 0.0348(4) 0.0622(14) Uani 1 1 d . . .
O8 O 1.3428(4) 0.6736(4) -0.1144(3) 0.0580(13) Uani 1 1 d . . .
O9 O 1.2259(5) 0.8129(3) -0.1549(4) 0.0811(17) Uani 1 1 d . . .
N1 N 0.4688(3) 0.7147(3) 0.3827(3) 0.0169(9) Uani 1 1 d . . .
N2 N 0.5936(4) 0.6900(3) 0.1469(3) 0.0224(10) Uani 1 1 d . . .
N3 N 0.5274(4) 0.9038(3) 0.1944(3) 0.0224(10) Uani 1 1 d . . .
N4 N 0.6532(3) 0.8709(3) 0.3775(3) 0.0203(10) Uani 1 1 d . . .
N5 N 0.7147(4) 0.6534(3) 0.3266(3) 0.0198(10) Uani 1 1 d . . .
C1 C 0.3699(4) 0.7212(4) 0.3666(4) 0.0188(12) Uani 1 1 d . . .
C2 C 0.2531(4) 0.7129(4) 0.4557(4) 0.0200(12) Uani 1 1 d . . .
H2 H 0.1841 0.7196 0.4417 0.024 Uiso 1 1 calc R . .
C3 C 0.2399(4) 0.6945(4) 0.5655(4) 0.0209(12) Uani 1 1 d . . .
H3 H 0.1614 0.6869 0.6281 0.025 Uiso 1 1 calc R . .
C4 C 0.3423(4) 0.6874(4) 0.5826(4) 0.0201(12) Uani 1 1 d . . .
H4 H 0.3350 0.6759 0.6571 0.024 Uiso 1 1 calc R . .
C5 C 0.4563(4) 0.6972(3) 0.4899(4) 0.0176(11) Uani 1 1 d . . .
C6 C 0.3852(4) 0.7494(4) 0.2431(4) 0.0200(12) Uani 1 1 d . . .
C7 C 0.2180(5) 0.6229(4) 0.2774(4) 0.0311(14) Uani 1 1 d . . .
H7A H 0.2786 0.5743 0.2814 0.047 Uiso 1 1 calc R . .
H7B H 0.1938 0.6074 0.2210 0.047 Uiso 1 1 calc R . .
H7C H 0.1467 0.6131 0.3516 0.047 Uiso 1 1 calc R . .
C8 C 0.4821(4) 0.6965(4) 0.1519(4) 0.0197(12) Uani 1 1 d . . .
C9 C 0.4579(5) 0.6673(4) 0.0678(4) 0.0249(13) Uani 1 1 d . . .
H9 H 0.3797 0.6738 0.0710 0.030 Uiso 1 1 calc R . .
C10 C 0.5491(5) 0.6290(4) -0.0197(4) 0.0271(13) Uani 1 1 d . . .
H10 H 0.5342 0.6107 -0.0783 0.033 Uiso 1 1 calc R . .
C11 C 0.6612(5) 0.6170(4) -0.0228(4) 0.0314(14) Uani 1 1 d . . .
H11 H 0.7237 0.5871 -0.0802 0.038 Uiso 1 1 calc R . .
C12 C 0.6789(5) 0.6508(4) 0.0621(4) 0.0311(14) Uani 1 1 d . . .
H12 H 0.7570 0.6457 0.0595 0.037 Uiso 1 1 calc R . .
C13 C 0.4199(4) 0.8706(4) 0.2024(4) 0.0194(12) Uani 1 1 d . . .
C14 C 0.3472(5) 0.9398(4) 0.1738(4) 0.0267(13) Uani 1 1 d . . .
H14 H 0.2721 0.9135 0.1799 0.032 Uiso 1 1 calc R . .
C15 C 0.3845(5) 1.0474(4) 0.1361(4) 0.0309(14) Uani 1 1 d . . .
H15 H 0.3355 1.0961 0.1162 0.037 Uiso 1 1 calc R . .
C16 C 0.4955(5) 1.0834(4) 0.1276(4) 0.0319(14) Uani 1 1 d . . .
H16 H 0.5231 1.1571 0.1032 0.038 Uiso 1 1 calc R . .
C17 C 0.5647(5) 1.0079(4) 0.1561(4) 0.0269(13) Uani 1 1 d . . .
H17 H 0.6416 1.0314 0.1479 0.032 Uiso 1 1 calc R . .
C18 C 0.5699(4) 0.7022(4) 0.5100(4) 0.0177(11) Uani 1 1 d . . .
C19 C 0.4978(5) 0.5531(4) 0.6703(4) 0.0278(13) Uani 1 1 d . . .
H19A H 0.4832 0.5216 0.6154 0.042 Uiso 1 1 calc R . .
H19B H 0.4226 0.5451 0.7413 0.042 Uiso 1 1 calc R . .
H19C H 0.5612 0.5165 0.6844 0.042 Uiso 1 1 calc R . .
C20 C 0.6111(4) 0.8213(4) 0.4862(4) 0.0183(11) Uani 1 1 d . . .
C21 C 0.6069(5) 0.8715(4) 0.5705(5) 0.0300(14) Uani 1 1 d . . .
H21 H 0.5748 0.8344 0.6467 0.036 Uiso 1 1 calc R . .
C22 C 0.6513(5) 0.9783(4) 0.5404(5) 0.0372(15) Uani 1 1 d . . .
H22 H 0.6501 1.0154 0.5963 0.045 Uiso 1 1 calc R . .
C23 C 0.6969(5) 1.0300(4) 0.4293(5) 0.0353(15) Uani 1 1 d . . .
H23 H 0.7286 1.1026 0.4073 0.042 Uiso 1 1 calc R . .
C24 C 0.6957(5) 0.9745(4) 0.3511(5) 0.0278(13) Uani 1 1 d . . .
H24 H 0.7262 1.0107 0.2747 0.033 Uiso 1 1 calc R . .
C25 C 0.6830(4) 0.6471(4) 0.4374(4) 0.0189(12) Uani 1 1 d . . .
C26 C 0.7552(4) 0.6014(4) 0.4853(4) 0.0225(12) Uani 1 1 d . . .
H26 H 0.7340 0.6015 0.5624 0.027 Uiso 1 1 calc R . .
C27 C 0.8586(4) 0.5556(4) 0.4194(4) 0.0264(13) Uani 1 1 d . . .
H27 H 0.9093 0.5240 0.4508 0.032 Uiso 1 1 calc R . .
C28 C 0.8875(5) 0.5561(4) 0.3082(4) 0.0259(13) Uani 1 1 d . . .
H28 H 0.9554 0.5214 0.2627 0.031 Uiso 1 1 calc R . .
C29 C 0.8155(4) 0.6081(4) 0.2644(4) 0.0242(12) Uani 1 1 d . . .
H29 H 0.8383 0.6123 0.1864 0.029 Uiso 1 1 calc R . .
C30 C 0.9119(7) 0.8270(8) -0.3955(7) 0.082(3) Uani 1 1 d . . .
C31 C 1.1177(5) 0.6306(5) -0.0533(5) 0.0386(15) Uani 1 1 d . . .
C32 C 0.9903(5) 0.8429(5) 0.2697(5) 0.0539(18) Uani 1 1 d . . .
H32A H 1.0685 0.8372 0.2719 0.065 Uiso 1 1 d R . .
H32B H 0.9393 0.7759 0.3103 0.065 Uiso 1 1 d R . .
H32C H 0.9494 0.9020 0.3058 0.065 Uiso 1 1 d R . .
O10 O 1.0100(4) 0.8625(4) 0.1553(4) 0.0717(15) Uani 1 1 d . . .
H10A H 1.0710 0.8319 0.1165 0.086 Uiso 1 1 calc R . .
C33 C 0.9691(14) 0.8913(13) -0.1595(14) 0.070(3) Uiso 0.45 1 d PD C 1
H33A H 1.0360 0.8954 -0.1393 0.084 Uiso 0.45 1 d PR C 1
H33B H 0.9944 0.9317 -0.2363 0.084 Uiso 0.45 1 d PR C 1
H33C H 0.9479 0.8163 -0.1561 0.084 Uiso 0.45 1 d PR C 1
O11A O 0.8665(8) 0.9331(9) -0.0827(8) 0.054(3) Uani 0.45 1 d PD C 1
H11A H 0.8845 0.9965 -0.0822 0.065 Uiso 0.45 1 calc PR C 1
O11B O 0.8724(12) 0.8612(11) -0.1046(11) 0.070(3) Uiso 0.40 1 d P D 2
H11B H 0.8815 0.8019 -0.1266 0.084 Uiso 0.40 1 d PR D 2
H11C H 0.8562 0.8501 -0.0360 0.084 Uiso 0.40 1 d PR D 2
O11C O 1.039(3) 0.847(3) -0.215(3) 0.070(3) Uiso 0.15 1 d P E 3
H11D H 1.0053 0.7957 -0.2252 0.1(2) Uiso 0.15 1 d PR E 3
H11E H 1.0950 0.8362 -0.1967 0.04(11) Uiso 0.15 1 d PR E 3

loop_
_atom_site_aniso_label
_atom_site_aniso_U_11
_atom_site_aniso_U_22
_atom_site_aniso_U_33
_atom_site_aniso_U_23
_atom_site_aniso_U_13
_atom_site_aniso_U_12
Mn1 0.0163(4) 0.0232(4) 0.0167(4) 0.0030(3) -0.0073(4) 0.0017(3)
S1 0.0235(9) 0.1161(17) 0.0290(10) 0.0068(10) -0.0136(8) 0.0114(10)
S2 0.0404(10) 0.0441(10) 0.0350(9) -0.0020(8) -0.0223(8) -0.0081(8)
F1 0.075(3) 0.064(3) 0.105(4) -0.024(3) -0.032(3) 0.031(2)
F2 0.117(4) 0.186(6) 0.140(5) -0.109(5) -0.061(4) 0.114(4)
F3 0.111(4) 0.136(4) 0.074(3) -0.013(3) -0.059(3) 0.065(3)
F4 0.027(2) 0.065(2) 0.048(2) -0.0204(19) -0.0089(17) 0.0056(18)
F5 0.047(2) 0.071(3) 0.045(2) -0.033(2) -0.0102(19) -0.0135(19)
F6 0.069(3) 0.046(2) 0.069(3) 0.021(2) -0.019(2) -0.005(2)
O1 0.018(2) 0.029(2) 0.023(2) 0.0034(16) -0.0119(17) -0.0037(16)
O2 0.023(2) 0.026(2) 0.0131(19) 0.0030(15) -0.0067(16) 0.0021(16)
O3 0.020(2) 0.050(2) 0.028(2) 0.0107(18) -0.0076(18) -0.0017(18)
O4 0.022(2) 0.089(3) 0.057(3) -0.011(3) -0.005(2) 0.014(2)
O5 0.036(3) 0.223(6) 0.038(3) 0.019(3) -0.028(2) -0.007(3)
O6 0.018(3) 0.205(6) 0.026(3) -0.014(3) -0.011(2) 0.013(3)
O7 0.056(3) 0.102(4) 0.058(3) -0.048(3) -0.039(3) 0.025(3)
O8 0.023(2) 0.101(4) 0.048(3) -0.033(3) -0.008(2) 0.002(2)
O9 0.117(4) 0.045(3) 0.094(4) 0.041(3) -0.078(4) -0.038(3)
N1 0.012(2) 0.021(2) 0.017(2) 0.0008(18) -0.0079(19) 0.0016(18)
N2 0.019(2) 0.028(2) 0.017(2) 0.0000(19) -0.007(2) 0.009(2)
N3 0.023(3) 0.020(2) 0.021(2) 0.0023(19) -0.010(2) 0.000(2)
N4 0.014(2) 0.019(2) 0.026(3) 0.0026(19) -0.011(2) 0.0021(18)
N5 0.018(2) 0.023(2) 0.016(2) -0.0020(18) -0.007(2) 0.0002(19)
C1 0.021(3) 0.015(3) 0.021(3) 0.000(2) -0.011(3) 0.001(2)
C2 0.016(3) 0.021(3) 0.023(3) -0.003(2) -0.010(3) 0.002(2)
C3 0.015(3) 0.020(3) 0.021(3) 0.001(2) -0.005(2) -0.001(2)
C4 0.021(3) 0.018(3) 0.014(3) 0.002(2) -0.004(2) 0.003(2)
C5 0.018(3) 0.015(3) 0.019(3) -0.002(2) -0.008(2) 0.006(2)
C6 0.017(3) 0.022(3) 0.021(3) 0.004(2) -0.012(2) -0.001(2)
C7 0.024(3) 0.036(3) 0.034(3) 0.002(3) -0.017(3) -0.008(3)
C8 0.021(3) 0.017(3) 0.017(3) 0.005(2) -0.008(2) 0.001(2)
C9 0.030(3) 0.018(3) 0.028(3) 0.003(2) -0.017(3) -0.001(2)
C10 0.033(3) 0.026(3) 0.025(3) -0.002(2) -0.016(3) 0.005(3)
C11 0.036(4) 0.035(3) 0.020(3) -0.001(3) -0.012(3) 0.011(3)
C12 0.026(3) 0.039(3) 0.028(3) -0.002(3) -0.015(3) 0.012(3)
C13 0.018(3) 0.025(3) 0.010(3) -0.001(2) -0.004(2) 0.006(2)
C14 0.020(3) 0.032(3) 0.024(3) 0.004(2) -0.010(3) 0.004(2)
C15 0.026(3) 0.037(3) 0.024(3) 0.004(3) -0.010(3) 0.010(3)
C16 0.039(4) 0.022(3) 0.029(3) 0.009(2) -0.016(3) 0.001(3)
C17 0.026(3) 0.024(3) 0.030(3) 0.003(2) -0.015(3) -0.001(3)
C18 0.017(3) 0.024(3) 0.008(3) 0.003(2) -0.004(2) -0.001(2)
C19 0.030(3) 0.031(3) 0.017(3) 0.006(2) -0.009(3) 0.003(3)
C20 0.012(3) 0.018(3) 0.024(3) -0.005(2) -0.008(2) 0.004(2)
C21 0.033(3) 0.034(3) 0.027(3) -0.010(3) -0.014(3) 0.011(3)
C22 0.051(4) 0.030(3) 0.044(4) -0.017(3) -0.029(3) 0.007(3)
C23 0.041(4) 0.020(3) 0.051(4) -0.004(3) -0.027(3) 0.002(3)
C24 0.026(3) 0.019(3) 0.035(3) 0.004(3) -0.014(3) 0.003(2)
C25 0.018(3) 0.016(3) 0.019(3) 0.002(2) -0.007(2) -0.004(2)
C26 0.022(3) 0.026(3) 0.016(3) 0.005(2) -0.008(2) 0.005(2)
C27 0.017(3) 0.030(3) 0.028(3) 0.006(2) -0.010(3) 0.004(2)
C28 0.020(3) 0.026(3) 0.025(3) 0.000(2) -0.006(3) 0.005(2)
C29 0.020(3) 0.032(3) 0.019(3) -0.005(2) -0.008(3) 0.007(3)
C30 0.052(6) 0.141(8) 0.072(6) -0.069(6) -0.028(5) 0.058(6)
C31 0.037(4) 0.046(4) 0.022(3) -0.004(3) -0.004(3) -0.002(3)
C32 0.032(4) 0.070(5) 0.059(5) -0.017(4) -0.018(4) 0.006(3)
O10 0.037(3) 0.127(4) 0.044(3) -0.011(3) -0.014(2) 0.019(3)
O11A 0.039(6) 0.066(7) 0.053(7) 0.013(6) -0.025(5) -0.003(5)

loop_
_geom_bond_atom_site_label_1
_geom_bond_atom_site_label_2
_geom_bond_distance
_geom_bond_site_symmetry_2
_geom_bond_publ_flag
Mn1 O3 2.095(3) . ?
Mn1 N1 2.191(4) . ?
Mn1 N2 2.223(4) . ?
Mn1 N5 2.239(4) . ?
Mn1 N4 2.280(4) . ?
Mn1 N3 2.291(4) . ?
S1 O4 1.417(4) . ?
S1 O6 1.433(4) . ?
S1 O5 1.446(4) . ?
S1 C30 1.828(10) . ?
S2 O7 1.422(4) . ?
S2 O8 1.431(4) . ?
S2 O9 1.432(4) . ?
S2 C31 1.789(6) . ?
F1 C30 1.342(8) . ?
F2 C30 1.265(8) . ?
F3 C30 1.384(8) . ?
F4 C31 1.345(6) . ?
F5 C31 1.312(6) . ?
F6 C31 1.351(6) . ?
O1 C6 1.421(5) . ?
O1 C7 1.457(5) . ?
O2 C18 1.413(5) . ?
O2 C19 1.441(5) . ?
O3 H3A 0.8413 . ?
O3 H3B1 0.8416 . ?
O3 H3B2 0.8394 . ?
N1 C1 1.329(6) . ?
N1 C5 1.358(6) . ?
N2 C12 1.333(6) . ?
N2 C8 1.349(6) . ?
N3 C17 1.340(6) . ?
N3 C13 1.345(6) . ?
N4 C20 1.346(6) . ?
N4 C24 1.350(6) . ?
N5 C29 1.344(6) . ?
N5 C25 1.350(6) . ?
C1 C2 1.393(6) . ?
C1 C6 1.562(6) . ?
C2 C3 1.389(6) . ?
C2 H2 0.9500 . ?
C3 C4 1.380(6) . ?
C3 H3 0.9500 . ?
C4 C5 1.390(6) . ?
C4 H4 0.9500 . ?
C5 C18 1.544(6) . ?
C6 C8 1.535(7) . ?
C6 C13 1.540(6) . ?
C7 H7A 0.9800 . ?
C7 H7B 0.9800 . ?
C7 H7C 0.9800 . ?
C8 C9 1.398(7) . ?
C9 C10 1.378(7) . ?
C9 H9 0.9500 . ?
C10 C11 1.372(7) . ?
C10 H10 0.9500 . ?
C11 C12 1.389(7) . ?
C11 H11 0.9500 . ?
C12 H12 0.9500 . ?
C13 C14 1.380(6) . ?
C14 C15 1.380(7) . ?
C14 H14 0.9500 . ?
C15 C16 1.395(7) . ?
C15 H15 0.9500 . ?
C16 C17 1.396(7) . ?
C16 H16 0.9500 . ?
C17 H17 0.9500 . ?
C18 C20 1.535(6) . ?
C18 C25 1.549(6) . ?
C19 H19A 0.9800 . ?
C19 H19B 0.9800 . ?
C19 H19C 0.9800 . ?
C20 C21 1.378(7) . ?
C21 C22 1.390(7) . ?
C21 H21 0.9500 . ?
C22 C23 1.377(7) . ?
C22 H22 0.9500 . ?
C23 C24 1.372(7) . ?
C23 H23 0.9500 . ?
C24 H24 0.9500 . ?
C25 C26 1.385(6) . ?
C26 C27 1.383(6) . ?
C26 H26 0.9500 . ?
C27 C28 1.373(7) . ?
C27 H27 0.9500 . ?
C28 C29 1.376(7) . ?
C28 H28 0.9500 . ?
C29 H29 0.9500 . ?
C32 O10 1.423(7) . ?
C32 H32A 0.9800 . ?
C32 H32B 0.9800 . ?
C32 H32C 0.9800 . ?
O10 H10A 0.8400 . ?
C33 O11A 1.403(14) . ?
C33 H33A 0.9800 . ?
C33 H33B 0.9800 . ?
C33 H33C 0.9800 . ?
O11A H11A 0.8400 . ?
O11B H11B 0.8475 . ?
O11B H11C 0.8382 . ?
O11C H11D 0.8398 . ?
O11C H11E 0.8409 . ?
